data_2008479
loop_
_publ_author_name
'Subramanian, E.'
'Renganayaki, S.'
'Shanmuga Sundara Raj, S.'
'Fun, Hoong-Kun'

_publ_section_title
;
 <i>N</i>-Methyl-2'-nitrocinnamanilide
;
_journal_issue 5
_journal_name_full 'Acta Crystallographica Section C'
_journal_page_first 764
_journal_page_last 766
_journal_paper_doi 10.1107/S010827019801806X
_journal_volume 55
_journal_year 1999
_chemical_formula_moiety 'C16 H14 N2 O3'
_chemical_formula_sum 'C16 H14 N2 O3'
_chemical_formula_weight 282.29
_chemical_name_systematic
;
 ?
;
_space_group_IT_number 14
_symmetry_cell_setting monoclinic
_symmetry_space_group_name_Hall '-P 2yn'
_symmetry_space_group_name_H-M 'P 1 21/n 1'
_audit_creation_method SHELXL
_cell_angle_alpha 90.00
_cell_angle_beta 107.54(2)
_cell_angle_gamma 90.00
_cell_formula_units_Z 4
_cell_length_a 10.3870(10)
_cell_length_b 10.2480(10)
_cell_length_c 13.857(3)
_cell_measurement_reflns_used 5465
_cell_measurement_temperature 293(2)
_cell_measurement_theta_max 33.16
_cell_measurement_theta_min 2.86
_cell_volume 1406.4(4)
_computing_cell_refinement 'SAINT (Siemens, 1996a)'
_computing_data_collection 'SMART (Siemens, 1996b)'
_computing_data_reduction SAINT
_computing_molecular_graphics SHELXTL
_computing_publication_material 'SHELXTL and PARST (Nardelli, 1995)'
_computing_structure_refinement SHELXTL
_computing_structure_solution 'SHELXTL (Sheldrick, 1996)'
_diffrn_ambient_temperature 293(2)
_diffrn_measurement_device 'Siemens SMART CCD area-detector'
_diffrn_measurement_method \w
_diffrn_radiation_monochromator graphite
_diffrn_radiation_source 'fine-focus sealed tube'
_diffrn_radiation_type MoK\a
_diffrn_radiation_wavelength 0.71073
_diffrn_reflns_av_R_equivalents 0.019
_diffrn_reflns_av_sigmaI/netI 0.0245
_diffrn_reflns_limit_h_max 12
_diffrn_reflns_limit_h_min -13
_diffrn_reflns_limit_k_max 13
_diffrn_reflns_limit_k_min 0
_diffrn_reflns_limit_l_max 18
_diffrn_reflns_limit_l_min 0
_diffrn_reflns_number 9043
_diffrn_reflns_theta_max 27.5
_diffrn_reflns_theta_min 2.86
_exptl_absorpt_coefficient_mu 0.094
_exptl_absorpt_correction_type none
_exptl_crystal_colour yellow
_exptl_crystal_density_diffrn 1.333
_exptl_crystal_density_method 'not measured'
_exptl_crystal_description block
_exptl_crystal_F_000 592
_exptl_crystal_size_max 0.62
_exptl_crystal_size_mid 0.48
_exptl_crystal_size_min 0.40
_refine_diff_density_max 0.299
_refine_diff_density_min -0.150
_refine_ls_extinction_method none
_refine_ls_goodness_of_fit_all 1.029
_refine_ls_goodness_of_fit_obs 1.083
_refine_ls_hydrogen_treatment refall
_refine_ls_matrix_type full
_refine_ls_number_parameters 246
_refine_ls_number_reflns 3213
_refine_ls_number_restraints 0
_refine_ls_restrained_S_all 1.029
_refine_ls_restrained_S_obs 1.083
_refine_ls_R_factor_all 0.058
_refine_ls_R_factor_obs .044
_refine_ls_shift/esd_max <0.001
_refine_ls_shift/esd_mean 0.000
_refine_ls_structure_factor_coef Fsqd
_refine_ls_weighting_details 'w = 1/[\s^2^(Fo^2^)+(0.0578P)^2^+0.2854P] where P = (Fo^2^+2Fc^2^)/3'
_refine_ls_weighting_scheme calc
_refine_ls_wR_factor_all 0.124
_refine_ls_wR_factor_obs .113
_reflns_number_observed 2493
_reflns_number_total 3213
_reflns_observed_criterion I>2\s(I)
_cod_data_source_file na1384.cif
_cod_data_source_block na1384
_cod_depositor_comments
;
The following automatic conversions were performed:

'_refine_ls_weighting_scheme' value 'calc w =
1/[\s^2^(Fo^2^)+(0.0578P)^2^+0.2854P] where P = (Fo^2^+2Fc^2^)/3' was
changed to 'calc'. New tag '_refine_ls_weighting_details' was
created. The value of the new tag was set to 'w =
1/[\s^2^(Fo^2^)+(0.0578P)^2^+0.2854P] where P = (Fo^2^+2Fc^2^)/3'.

Automatic conversion script
Id: cif_fix_values 3143 2015-03-26 13:38:13Z robertas 
;
_cod_original_cell_volume 1406.50(10)
_cod_original_sg_symbol_H-M 'P 21/n'
_cod_database_code 2008479

loop_
_symmetry_equiv_pos_as_xyz
'x, y, z'
'-x+1/2, y+1/2, -z+1/2'
'-x, -y, -z'
'x-1/2, -y-1/2, z-1/2'

loop_
_atom_site_aniso_label
_atom_site_aniso_U_11
_atom_site_aniso_U_22
_atom_site_aniso_U_33
_atom_site_aniso_U_12
_atom_site_aniso_U_13
_atom_site_aniso_U_23
C1 .0438(7) .0428(7) .0424(7) -.0008(6) .0137(6) -.0019(6)
C2 .0528(8) .0516(8) .0479(8) -.0051(6) .0206(7) -.0007(6)
C3 .0465(8) .0549(9) .0664(10) -.0068(7) .0213(7) -.0012(7)
C4 .0478(9) .0594(9) .0613(9) -.0074(7) .0061(7) -.0052(8)
C5 .0632(10) .0789(12) .0458(8) -.0114(8) .0140(7) -.0115(8)
C6 .0516(9) .0684(10) .0490(8) -.0100(7) .0204(7) -.0100(7)
C7 .0431(7) .0500(8) .0433(7) -.0018(6) .0146(6) -.0015(6)
C8 .0441(7) .0522(8) .0423(7) -.0036(6) .0148(6) -.0014(6)
C9 .0417(7) .0490(8) .0374(6) -.0005(6) .0131(6) -.0002(6)
O10 .0478(6) .0899(8) .0445(6) -.0134(5) .0189(5) -.0122(5)
N11 .0463(6) .0531(7) .0383(6) -.0070(5) .0153(5) -.0038(5)
C12 .0578(10) .0681(11) .0468(8) -.0111(8) .0249(7) -.0082(8)
C13 .0439(7) .0554(8) .0357(6) -.0013(6) .0133(6) -.0055(6)
C14 .0571(9) .0641(10) .0463(8) .0062(8) .0127(7) -.0021(7)
C15 .0524(10) .0912(14) .0493(9) .0129(9) .0055(7) -.0071(9)
C16 .0439(9) .0988(14) .0550(9) -.0050(9) .0108(7) -.0198(9)
C17 .0540(9) .0715(11) .0561(9) -.0145(8) .0223(8) -.0147(8)
C18 .0472(8) .0574(8) .0393(7) -.0033(6) .0150(6) -.0053(6)
N19 .0624(9) .0593(8) .0478(7) -.0096(6) .0168(6) .0003(6)
O20 .0592(8) .0823(9) .0756(8) .0099(6) .0152(6) .0171(7)
O21 .0932(10) .0986(11) .0755(9) -.0171(8) .0276(8) .0296(8)

loop_
_atom_site_label
_atom_site_fract_x
_atom_site_fract_y
_atom_site_fract_z
_atom_site_U_iso_or_equiv
_atom_site_thermal_displace_type
_atom_site_calc_flag
_atom_site_refinement_flags
_atom_site_occupancy
_atom_site_disorder_group
_atom_site_type_symbol
C1 .33178(14) .62522(13) .53502(10) .0428(3) Uani d . 1 . C
C2 .4437(2) .65321(15) .50253(12) .0496(3) Uani d . 1 . C
C3 .5624(2) .6969(2) .56972(14) .0550(4) Uani d . 1 . C
C4 .5729(2) .7123(2) .67078(14) .0585(4) Uani d . 1 . C
C5 .4639(2) .6852(2) .70426(13) .0631(5) Uani d . 1 . C
C6 .3439(2) .6429(2) .63700(12) .0552(4) Uani d . 1 . C
C7 .20487(15) .57398(14) .46712(11) .0451(3) Uani d . 1 . C
C8 .18236(15) .53833(14) .37121(11) .0458(3) Uani d . 1 . C
C9 .05062(14) .48020(14) .31382(10) .0424(3) Uani d . 1 . C
O10 -.03870(11) .46200(13) .35348(8) .0596(3) Uani d . 1 . O
N11 .03045(12) .44785(12) .21526(8) .0453(3) Uani d . 1 . N
C12 .1279(2) .4582(2) .15861(13) .0556(4) Uani d . 1 . C
C13 -.09782(14) .39233(15) .16125(10) .0447(3) Uani d . 1 . C
C14 -.1879(2) .4651(2) .08610(12) .0565(4) Uani d . 1 . C
C15 -.3112(2) .4128(2) .03123(13) .0665(5) Uani d . 1 . C
C16 -.3476(2) .2886(2) .05207(13) .0668(5) Uani d . 1 . C
C17 -.2616(2) .2164(2) .12887(13) .0593(4) Uani d . 1 . C
C18 -.13665(15) .2680(2) .18104(10) .0476(3) Uani d . 1 . C
N19 -.04484(15) .18495(13) .25969(10) .0564(3) Uani d . 1 . N
O20 .07351(13) .18101(13) .26351(10) .0735(4) Uani d . 1 . O
O21 -.0946(2) .1244(2) .31456(11) .0886(5) Uani d . 1 . O
H2 .4424(17) .6366(17) .4325(14) .058(5) Uiso d . 1 . H
H3 .637(2) .7141(19) .5460(15) .073(6) Uiso d . 1 . H
H5 .467(2) .6998(19) .7769(17) .080(6) Uiso d . 1 . H
H8 .2491(18) .5502(16) .3368(13) .061(5) Uiso d . 1 . H
H4 .659(2) .7419(18) .7196(14) .069(5) Uiso d . 1 . H
H6 .2672(19) .6253(17) .6601(14) .065(5) Uiso d . 1 . H
H7 .1355(17) .5589(16) .4979(13) .056(5) Uiso d . 1 . H
H12B .207(2) .503(2) .1930(17) .090(7) Uiso d . 1 . H
H12A .150(2) .375(3) .1380(19) .106(8) Uiso d . 1 . H
H12C .092(3) .515(3) .096(2) .138(10) Uiso d . 1 . H
H14 -.1649(19) .5567(19) .0744(14) .069(5) Uiso d . 1 . H
H15 -.373(2) .463(2) -.0193(16) .078(6) Uiso d . 1 . H
H16 -.455(2) .258(2) .0087(16) .087(6) Uiso d . 1 . H
H17 -.285(2) .132(2) .1466(15) .073(6) Uiso d . 1 . H

loop_
_atom_type_symbol
_atom_type_description
_atom_type_scat_dispersion_real
_atom_type_scat_dispersion_imag
_atom_type_scat_source
C C 0.0033 0.0016 'International Tables Vol C Tables 4.2.6.8 and 6.1.1.4'
H H 0.0000 0.0000 'International Tables Vol C Tables 4.2.6.8 and 6.1.1.4'
N N 0.0061 0.0033 'International Tables Vol C Tables 4.2.6.8 and 6.1.1.4'
O O 0.0106 0.0060 'International Tables Vol C Tables 4.2.6.8 and 6.1.1.4'

loop_
_geom_angle_atom_site_label_1
_geom_angle_atom_site_label_2
_geom_angle_atom_site_label_3
_geom_angle
_geom_angle_publ_flag
C6 C1 C2 118.08(13) ?
C6 C1 C7 119.12(13) ?
C2 C1 C7 122.75(13) ?
C3 C2 C1 120.76(14) ?
C2 C3 C4 120.24(15) ?
C5 C4 C3 119.9(2) ?
C4 C5 C6 120.2(2) ?
C5 C6 C1 120.84(15) yes
C8 C7 C1 126.37(13) yes
C7 C8 C9 120.12(13) yes
O10 C9 N11 120.32(13) yes
O10 C9 C8 121.37(12) yes
N11 C9 C8 118.31(12) yes
C9 N11 C13 117.30(11) yes
C9 N11 C12 126.93(13) yes
C13 N11 C12 115.71(11) yes
C18 C13 C14 118.07(14) ?
C18 C13 N11 122.70(13) ?
C14 C13 N11 119.23(14) ?
C15 C14 C13 120.4(2) ?
C16 C15 C14 120.5(2) ?
C17 C16 C15 120.0(2) ?
C16 C17 C18 119.0(2) ?
C17 C18 C13 121.93(15) ?
C17 C18 N19 117.29(14) ?
C13 C18 N19 120.77(13) ?
O21 N19 O20 125.0(2) yes
O21 N19 C18 117.02(15) yes
O20 N19 C18 118.00(13) yes

loop_
_geom_bond_atom_site_label_1
_geom_bond_atom_site_label_2
_geom_bond_site_symmetry_2
_geom_bond_distance
_geom_bond_publ_flag
C1 C6 . 1.392(2) ?
C1 C2 . 1.397(2) ?
C1 C7 . 1.467(2) yes
C2 C3 . 1.377(2) ?
C3 C4 . 1.381(2) ?
C4 C5 . 1.374(3) ?
C5 C6 . 1.382(2) ?
C7 C8 . 1.329(2) yes
C8 C9 . 1.485(2) yes
C9 O10 . 1.227(2) yes
C9 N11 . 1.359(2) yes
N11 C13 . 1.435(2) yes
N11 C12 . 1.460(2) yes
C13 C18 . 1.388(2) ?
C13 C14 . 1.389(2) ?
C14 C15 . 1.385(3) ?
C15 C16 . 1.383(3) ?
C16 C17 . 1.380(3) ?
C17 C18 . 1.386(2) ?
C18 N19 . 1.482(2) yes
N19 O21 . 1.211(2) yes
N19 O20 . 1.215(2) yes

loop_
_geom_hbond_atom_site_label_D
_geom_hbond_atom_site_label_H
_geom_hbond_atom_site_label_A
_geom_hbond_site_symmetry_A
_geom_hbond_distance_DH
_geom_hbond_distance_HA
_geom_hbond_distance_DA
_geom_hbond_angle_DHA
_geom_hbond_publ_flag
C6 H6 O10 3_566 0.96(2) 2.49(2) 3.388(2) 155(2) yes
C7 H7 O10 3_566 0.95(2) 2.56(2) 3.447(2) 155.0(10) yes
C17 H17 O10 2_445 0.95(2) 2.53(2) 3.386(2) 150(2) yes
